data_4001461
loop_
_publ_author_name
'Wang, Lei'
'Hwu, Shiou-Jyh'

_publ_section_title
;
 A New Series of Chalcohalide Semiconductors with Composite
 CdBr2/Sb2Se3Lattices: Synthesis and Characterization of CdSb2Se3Br2and
 Indium Derivatives InSb2S4X (X = Cl and Br) and InM2Se4Br (M = Sb and Bi)
;
_journal_issue 25
_journal_name_full 'Chemistry of Materials'
_journal_page_first 6212
_journal_paper_doi 10.1021/cm701995d
_journal_volume 19
_journal_year 2007
_chemical_formula_sum 'Br In Sb2 Se4'
_chemical_formula_weight 754.07
_chemical_name_common 'Indium Antimony Selenobromide'
_chemical_name_systematic
; 
 ? 
;
_space_group_IT_number 12
_symmetry_cell_setting monoclinic
_symmetry_space_group_name_Hall '-C 2y'
_symmetry_space_group_name_H-M 'C 1 2/m 1'
_atom_sites_solution_primary direct
_atom_sites_solution_secondary difmap
_audit_creation_method SHELXL-97
_cell_angle_alpha 90.00
_cell_angle_beta 118.14(3)
_cell_angle_gamma 90.00
_cell_formula_units_Z 4
_cell_length_a 20.772(4)
_cell_length_b 4.0020(8)
_cell_length_c 11.939(2)
_cell_measurement_reflns_used 3672
_cell_measurement_temperature 293(2)
_cell_measurement_theta_max 26.0212
_cell_measurement_theta_min 2.6977
_cell_volume 875.2(4)
_computing_cell_refinement 'CrystalClear (Rigaku/MSC, 1999)'
_computing_data_collection 'CrystalClear (Rigaku/MSC, 1999)'
_computing_data_reduction 'CrystalClear (Rigaku/MSC, 1999)'
_computing_molecular_graphics 'SHELXL-97 (Sheldrick, 1997)'
_computing_publication_material 'SHELXL-97 (Sheldrick, 1997)'
_computing_structure_refinement 'SHELXL-97 (Sheldrick, 1997)'
_computing_structure_solution 'SHELXS-97 (Sheldrick, 1990)'
_diffrn_ambient_temperature 293(2)
_diffrn_detector_area_resol_mean 14.6199
_diffrn_measured_fraction_theta_full 0.982
_diffrn_measured_fraction_theta_max 0.982
_diffrn_measurement_details
;
scan:
 Number of images: 360
            Slice: -90.0000 - 90.0000
      Image width: 0.5000
         Exp time: 10.0000
    Rotation axis: Omega
            Omega: 0.0000
              Chi: 45.0000
              Phi: 0.0000
              XTD: 27.7231
           2theta: 0.0090
scan:
 Number of images: 120
            Slice: -30.0000 - 30.0000
      Image width: 0.5000
         Exp time: 10.0000
    Rotation axis: Omega
            Omega: 0.0000
              Chi: 45.0000
              Phi: 90.0000
              XTD: 27.7231
           2theta: 0.0090

;
_diffrn_measurement_device
;
Mercury CCD (2x2 bin mode)
;
_diffrn_measurement_device_details
;
AFC8: Eulerian 3-circle
;
_diffrn_measurement_device_type 'Rigaku AFC8S'
_diffrn_measurement_method '\w scans'
_diffrn_radiation_detector CCD
_diffrn_radiation_monochromator graphite
_diffrn_radiation_source 'fine-focus sealed tube'
_diffrn_radiation_type MoK\a
_diffrn_radiation_wavelength 0.71073
_diffrn_reflns_av_R_equivalents 0.0691
_diffrn_reflns_av_sigmaI/netI 0.0513
_diffrn_reflns_limit_h_max 25
_diffrn_reflns_limit_h_min -25
_diffrn_reflns_limit_k_max 4
_diffrn_reflns_limit_k_min -4
_diffrn_reflns_limit_l_max 14
_diffrn_reflns_limit_l_min -14
_diffrn_reflns_number 3626
_diffrn_reflns_theta_full 26.02
_diffrn_reflns_theta_max 26.02
_diffrn_reflns_theta_min 3.44
_diffrn_standards_decay_% 0
_diffrn_standards_interval_count 0
_diffrn_standards_interval_time 0
_diffrn_standards_number 0
_exptl_absorpt_coefficient_mu 29.825
_exptl_absorpt_correction_T_max 0.7545
_exptl_absorpt_correction_T_min 0.1378
_exptl_absorpt_correction_type multi-scan
_exptl_absorpt_process_details 'REQAB, CrystalClear'
_exptl_crystal_colour Black
_exptl_crystal_density_diffrn 5.762
_exptl_crystal_density_method 'not measured'
_exptl_crystal_description needle
_exptl_crystal_F_000 644
_exptl_crystal_size_max 0.22
_exptl_crystal_size_mid 0.02
_exptl_crystal_size_min 0.02
_refine_diff_density_max 1.557
_refine_diff_density_min -2.097
_refine_diff_density_rms 0.450
_refine_ls_extinction_method none
_refine_ls_goodness_of_fit_ref 1.130
_refine_ls_matrix_type full
_refine_ls_number_parameters 49
_refine_ls_number_reflns 970
_refine_ls_number_restraints 0
_refine_ls_restrained_S_all 1.130
_refine_ls_R_factor_all 0.0704
_refine_ls_R_factor_gt 0.0555
_refine_ls_shift/su_max 0.000
_refine_ls_shift/su_mean 0.000
_refine_ls_structure_factor_coef Fsqd
_refine_ls_weighting_details 'calc w=1/[\s^2^(Fo^2^)+(0.0550P)^2^+39.8303P] where P=(Fo^2^+2Fc^2^)/3'
_refine_ls_weighting_scheme calc
_refine_ls_wR_factor_gt 0.1211
_refine_ls_wR_factor_ref 0.1269
_reflns_number_gt 804
_reflns_number_total 970
_reflns_threshold_expression >2sigma(I)
_cod_data_source_file cm701995d-file003.cif
_cod_data_source_block lw2-189-4a-new_InSb2Se4Br
_cod_depositor_comments
;
The following automatic conversions were performed:

'_exptl_absorpt_correction_type' value 'Multi-scan' changed to
'multi-scan' according to
/home/saulius/struct/CIF-dictionaries/cif_core.dic dictionary named
'cif_core.dic' version 2.4.1 from 2010-06-29.

Automatic conversion script
Id: cif_fix_values 1715 2011-07-08 13:25:40Z adriana 
;
_cod_original_cell_volume 875.2(3)
_cod_original_sg_symbol_H-M 'C 2/m'
_cod_database_code 4001461

loop_
_symmetry_equiv_pos_as_xyz
'x, y, z'
'-x, y, -z'
'x+1/2, y+1/2, z'
'-x+1/2, y+1/2, -z'
'-x, -y, -z'
'x, -y, z'
'-x+1/2, -y+1/2, -z'
'x+1/2, -y+1/2, z'

loop_
_atom_site_label
_atom_site_type_symbol
_atom_site_fract_x
_atom_site_fract_y
_atom_site_fract_z
_atom_site_U_iso_or_equiv
_atom_site_adp_type
_atom_site_occupancy
_atom_site_symmetry_multiplicity
_atom_site_calc_flag
_atom_site_refinement_flags
In In 0.83726(8) 0.5000 0.56001(15) 0.0215(4) Uani 1 2 d S
Sb1 Sb 1.04708(8) 1.0000 0.77741(14) 0.0208(4) Uani 1 2 d S
Sb2 Sb 0.29768(8) 0.0000 0.90802(14) 0.0213(4) Uani 1 2 d S
Se1 Se 0.71209(11) 0.5000 0.34462(19) 0.0181(5) Uani 1 2 d S
Se2 Se 0.17978(11) 0.5000 0.85901(19) 0.0176(5) Uani 1 2 d S
Se3 Se 0.96155(11) 0.5000 0.7853(2) 0.0185(5) Uani 1 2 d S
Se4 Se 1.09720(11) 1.0000 1.02285(19) 0.0162(5) Uani 1 2 d S
Br Br 0.89565(14) 0.0000 0.4654(2) 0.0354(6) Uani 1 2 d S

loop_
_atom_site_aniso_label
_atom_site_aniso_U_11
_atom_site_aniso_U_22
_atom_site_aniso_U_33
_atom_site_aniso_U_23
_atom_site_aniso_U_13
_atom_site_aniso_U_12
In 0.0143(7) 0.0211(8) 0.0226(8) 0.000 0.0034(6) 0.000
Sb1 0.0217(7) 0.0195(8) 0.0206(8) 0.000 0.0094(6) 0.000
Sb2 0.0220(8) 0.0218(8) 0.0201(7) 0.000 0.0098(6) 0.000
Se1 0.0170(10) 0.0170(11) 0.0173(10) 0.000 0.0057(9) 0.000
Se2 0.0167(10) 0.0181(11) 0.0191(11) 0.000 0.0091(9) 0.000
Se3 0.0158(10) 0.0171(11) 0.0214(11) 0.000 0.0077(9) 0.000
Se4 0.0140(10) 0.0186(11) 0.0159(10) 0.000 0.0071(8) 0.000
Br 0.0318(13) 0.0473(17) 0.0310(13) 0.000 0.0181(11) 0.000

loop_
_atom_type_symbol
_atom_type_description
_atom_type_scat_dispersion_real
_atom_type_scat_dispersion_imag
_atom_type_scat_source
Se Se -0.0929 2.2259 'International Tables Vol C Tables 4.2.6.8 and 6.1.1.4'
Br Br -0.2901 2.4595 'International Tables Vol C Tables 4.2.6.8 and 6.1.1.4'
In In -0.7276 1.3100 'International Tables Vol C Tables 4.2.6.8 and 6.1.1.4'
Sb Sb -0.5866 1.5461 'International Tables Vol C Tables 4.2.6.8 and 6.1.1.4'

loop_
_geom_angle_atom_site_label_1
_geom_angle_atom_site_label_2
_geom_angle_atom_site_label_3
_geom_angle
_geom_angle_site_symmetry_1
_geom_angle_site_symmetry_3
Se1 In Se3 177.50(10) . .
Se1 In Se1 90.87(7) . 7_666
Se3 In Se1 87.44(7) . 7_666
Se1 In Se1 90.87(7) . 7_656
Se3 In Se1 87.44(7) . 7_656
Se1 In Se1 94.28(8) 7_666 7_656
Se1 In Br 91.24(7) . 1_565
Se3 In Br 90.53(7) . 1_565
Se1 In Br 87.95(5) 7_666 1_565
Se1 In Br 176.91(8) 7_656 1_565
Se1 In Br 91.24(7) . .
Se3 In Br 90.53(7) . .
Se1 In Br 176.91(8) 7_666 .
Se1 In Br 87.95(5) 7_656 .
Br In Br 89.75(9) 1_565 .
Se4 Sb1 Se3 83.19(7) . .
Se4 Sb1 Se3 83.19(7) . 1_565
Se3 Sb1 Se3 95.32(8) . 1_565
Se2 Sb2 Se4 87.84(7) 7_557 7_667
Se2 Sb2 Se4 87.84(7) 7_557 7_657
Se4 Sb2 Se4 91.88(7) 7_667 7_657
Se2 Sb2 Se2 85.82(7) 7_557 1_545
Se4 Sb2 Se2 172.51(7) 7_667 1_545
Se4 Sb2 Se2 91.86(4) 7_657 1_545
Se2 Sb2 Se2 85.82(7) 7_557 .
Se4 Sb2 Se2 91.86(4) 7_667 .
Se4 Sb2 Se2 172.51(8) 7_657 .
Se2 Sb2 Se2 83.71(7) 1_545 .
In Se1 In 89.13(7) . 7_666
In Se1 In 89.13(7) . 7_656
In Se1 In 94.28(8) 7_666 7_656
Sb2 Se2 Sb2 94.18(7) 7_557 1_565
Sb2 Se2 Sb2 94.18(7) 7_557 .
Sb2 Se2 Sb2 83.71(7) 1_565 .
Sb1 Se3 Sb1 95.32(8) 1_545 .
Sb1 Se3 In 107.39(7) 1_545 .
Sb1 Se3 In 107.39(7) . .
Sb1 Se4 Sb2 100.07(7) . 7_667
Sb1 Se4 Sb2 100.07(7) . 7_657
Sb2 Se4 Sb2 91.88(7) 7_667 7_657
In Br In 89.75(9) . 1_545

loop_
_geom_bond_atom_site_label_1
_geom_bond_atom_site_label_2
_geom_bond_distance
_geom_bond_site_symmetry_2
In Se1 2.658(3) .
In Se3 2.711(3) .
In Se1 2.7298(19) 7_666
In Se1 2.7298(19) 7_656
In Br 2.836(2) 1_565
In Br 2.836(2) .
Sb1 Se4 2.606(3) .
Sb1 Se3 2.7071(18) .
Sb1 Se3 2.7071(18) 1_565
Sb2 Se2 2.594(3) 7_557
Sb2 Se4 2.7845(18) 7_667
Sb2 Se4 2.7845(18) 7_657
Sb2 Se2 2.9988(19) 1_545
Sb2 Se2 2.9988(19) .
Se1 In 2.7298(19) 7_666
Se1 In 2.7298(19) 7_656
Se2 Sb2 2.594(3) 7_557
Se2 Sb2 2.9988(19) 1_565
Se3 Sb1 2.7071(18) 1_545
Se4 Sb2 2.7845(18) 7_667
Se4 Sb2 2.7845(18) 7_657
Br In 2.836(2) 1_545
